data_4309875
loop_
_publ_author_name
'P. Chandrasekaran'
'Joel T. Mague'
'Maravanji S. Balakrishna'

_publ_section_title
;
Cyclodiphosphazanes with Hemilabile Ponytails: Synthesis, Transition
Metal Chemistry (Ru(II), Rh(I), Pd(II), Pt(II)), and Crystal and Molecular
Structures of Mononuclear (Pd(II), Rh(I)) and Bi- and Tetranuclear
Rhodium(I) Complexes
;
_journal_name_full 'Inorganic Chemistry'
_journal_page_first 7925
_journal_page_last 7932
_journal_paper_doi 10.1021/ic0509478
_journal_volume 44
_journal_year 2005
_chemical_formula_sum 'C46 H68 Cl6 N4 O8 P4 Pd'
_chemical_formula_weight 1248.02
_chemical_name_systematic
; 
 trans-Dichloro(1,3-di-tert-butyl-2,4-bis(2-
methoxyphenoxy)-[1,3,2,4]-diazadiphosphetidine)
palladium(II) Dichloromethane solvate 
;
_space_group_IT_number 14
_symmetry_cell_setting monoclinic
_symmetry_space_group_name_Hall '-P 2yn'
_symmetry_space_group_name_H-M 'P 1 21/n 1'
_atom_sites_solution_hydrogens geom
_atom_sites_solution_primary direct
_atom_sites_solution_secondary difmap
_audit_creation_method SHELXL-97
_cell_angle_alpha 90.00
_cell_angle_beta 107.108(1)
_cell_angle_gamma 90.00
_cell_formula_units_Z 2
_cell_length_a 10.1978(9)
_cell_length_b 19.0612(2)
_cell_length_c 15.449(1)
_cell_measurement_reflns_used 8410
_cell_measurement_temperature 100(2)
_cell_measurement_theta_max 28.29
_cell_measurement_theta_min 2.35
_cell_volume 2870.1(3)
_computing_cell_refinement 'Bruker SMART (Bruker-AXS, 2000)'
_computing_data_collection 'Bruker SMART (Bruker-AXS, 2000)'
_computing_data_reduction 'Bruker SAINT+ (Bruker-AXS, 2004)'
_computing_molecular_graphics 'Bruker SHELXTL (Bruker-AXS, 2000a)'
_computing_publication_material 'Bruker SHELXTL (Bruker-AXS, 2000a)'
_computing_structure_refinement 'SHELXL-97 (Sheldrick, 1997)'
_computing_structure_solution 'SHELXS-97 (Sheldrick, 1997)'
_diffrn_ambient_temperature 100(2)
_diffrn_measured_fraction_theta_full 0.960
_diffrn_measured_fraction_theta_max 0.960
_diffrn_measurement_device_type 'Bruker-AXS Smart APEX CCD area detector'
_diffrn_measurement_method 'phi and omega scans'
_diffrn_radiation_monochromator graphite
_diffrn_radiation_source 'fine-focus sealed tube'
_diffrn_radiation_type MoK\a
_diffrn_radiation_wavelength 0.71073
_diffrn_reflns_av_R_equivalents 0.0213
_diffrn_reflns_av_sigmaI/netI 0.0221
_diffrn_reflns_limit_h_max 13
_diffrn_reflns_limit_h_min -13
_diffrn_reflns_limit_k_max 24
_diffrn_reflns_limit_k_min -24
_diffrn_reflns_limit_l_max 20
_diffrn_reflns_limit_l_min -20
_diffrn_reflns_number 25110
_diffrn_reflns_theta_full 28.29
_diffrn_reflns_theta_max 28.29
_diffrn_reflns_theta_min 1.74
_exptl_absorpt_coefficient_mu 0.765
_exptl_absorpt_correction_T_max 0.9071
_exptl_absorpt_correction_T_min 0.7739
_exptl_absorpt_correction_type multi-scan
_exptl_absorpt_process_details 'SADABS (Sheldrick, 2002)'
_exptl_crystal_colour Colorless
_exptl_crystal_density_diffrn 1.444
_exptl_crystal_density_method 'not measured'
_exptl_crystal_description Block
_exptl_crystal_F_000 1288
_exptl_crystal_size_max 0.15
_exptl_crystal_size_mid 0.14
_exptl_crystal_size_min 0.13
_refine_diff_density_max 0.846
_refine_diff_density_min -1.074
_refine_diff_density_rms 0.083
_refine_ls_extinction_method none
_refine_ls_goodness_of_fit_ref 1.048
_refine_ls_hydrogen_treatment constr
_refine_ls_matrix_type full
_refine_ls_number_parameters 328
_refine_ls_number_reflns 6845
_refine_ls_number_restraints 2
_refine_ls_restrained_S_all 1.049
_refine_ls_R_factor_all 0.0422
_refine_ls_R_factor_gt 0.0371
_refine_ls_shift/su_max 0.001
_refine_ls_shift/su_mean 0.000
_refine_ls_structure_factor_coef Fsqd
_refine_ls_weighting_details 'calc w=1/[\s^2^(Fo^2^)+(0.0493P)^2^+3.5908P] where P=(Fo^2^+2Fc^2^)/3'
_refine_ls_weighting_scheme calc
_refine_ls_wR_factor_gt 0.0947
_refine_ls_wR_factor_ref 0.0979
_reflns_number_gt 6099
_reflns_number_total 6845
_reflns_threshold_expression >2\s(I)
_cod_data_source_file ic0509478si20050611_094137.cif
_cod_data_source_block msb179
_cod_depositor_comments
;
The following automatic conversions were performed:
'_symmetry_cell_setting' value 'Monoclinic' changed to 'monoclinic'
according to '/home/saulius/struct/CIF-dictionaries/cif_core.dic'
dictionary named 'cif_core.dic' version 2.4.1 from 2010-06-29.

Automatic conversion script
Id: cif_fix_enum 1527 2010-12-29 10:47:43Z saulius 
;
_cod_original_cell_volume 2870.2(4)
_cod_database_code 4309875

loop_
_symmetry_equiv_pos_as_xyz
'x, y, z'
'-x+1/2, y+1/2, -z+1/2'
'-x, -y, -z'
'x-1/2, -y-1/2, z-1/2'

loop_
_atom_site_label
_atom_site_type_symbol
_atom_site_fract_x
_atom_site_fract_y
_atom_site_fract_z
_atom_site_U_iso_or_equiv
_atom_site_adp_type
_atom_site_occupancy
_atom_site_symmetry_multiplicity
_atom_site_calc_flag
_atom_site_refinement_flags
_atom_site_disorder_assembly
_atom_site_disorder_group
Pd Pd 1.0000 0.0000 1.0000 0.01555(7) Uani 1 2 d S . .
Cl1 Cl 0.85722(6) 0.02172(3) 1.08719(4) 0.02654(13) Uani 1 1 d . . .
P1 P 0.91798(6) 0.09200(3) 0.90295(4) 0.01523(11) Uani 1 1 d . . .
P2 P 1.04193(6) 0.14354(3) 0.79821(4) 0.01742(12) Uani 1 1 d . . .
O1 O 0.77459(16) 0.11890(8) 0.91472(10) 0.0194(3) Uani 1 1 d . . .
O2 O 0.5058(2) 0.08349(12) 0.82370(16) 0.0507(6) Uani 1 1 d . . .
O3 O 0.96139(16) 0.21197(8) 0.74069(11) 0.0213(3) Uani 1 1 d . . .
O4 O 0.9971(2) 0.15677(9) 0.58771(12) 0.0307(4) Uani 1 1 d . . .
N1 N 1.02710(18) 0.15792(9) 0.90573(12) 0.0170(3) Uani 1 1 d . . .
N2 N 0.90700(19) 0.08811(9) 0.79346(12) 0.0166(3) Uani 1 1 d . . .
C1 C 1.1301(2) 0.19003(13) 0.98509(16) 0.0246(5) Uani 1 1 d . . .
C2 C 1.2578(3) 0.14412(16) 1.0172(2) 0.0422(7) Uani 1 1 d . . .
H2A H 1.2319 0.0977 1.0341 0.063 Uiso 1 1 calc R . .
H2B H 1.3232 0.1660 1.0699 0.063 Uiso 1 1 calc R . .
H2C H 1.3003 0.1392 0.9683 0.063 Uiso 1 1 calc R . .
C3 C 1.1682(3) 0.26137(14) 0.95463(17) 0.0325(6) Uani 1 1 d . . .
H3A H 1.2106 0.2548 0.9059 0.049 Uiso 1 1 calc R . .
H3B H 1.2332 0.2850 1.0059 0.049 Uiso 1 1 calc R . .
H3C H 1.0854 0.2901 0.9325 0.049 Uiso 1 1 calc R . .
C4 C 1.0640(3) 0.19982(15) 1.06071(17) 0.0344(6) Uani 1 1 d . . .
H4A H 0.9848 0.2312 1.0400 0.052 Uiso 1 1 calc R . .
H4B H 1.1309 0.2203 1.1137 0.052 Uiso 1 1 calc R . .
H4C H 1.0336 0.1542 1.0770 0.052 Uiso 1 1 calc R . .
C5 C 0.8336(2) 0.03895(12) 0.72042(15) 0.0220(4) Uani 1 1 d . . .
C6 C 0.7599(3) -0.01632(13) 0.76116(18) 0.0306(5) Uani 1 1 d . . .
H6A H 0.8277 -0.0440 0.8063 0.046 Uiso 1 1 calc R . .
H6B H 0.7065 -0.0474 0.7131 0.046 Uiso 1 1 calc R . .
H6C H 0.6982 0.0071 0.7901 0.046 Uiso 1 1 calc R . .
C7 C 0.7291(3) 0.08177(14) 0.64866(16) 0.0296(5) Uani 1 1 d . . .
H7A H 0.6661 0.1053 0.6765 0.044 Uiso 1 1 calc R . .
H7B H 0.6770 0.0505 0.6004 0.044 Uiso 1 1 calc R . .
H7C H 0.7772 0.1170 0.6231 0.044 Uiso 1 1 calc R . .
C8 C 0.9349(3) 0.00318(13) 0.67935(17) 0.0292(5) Uani 1 1 d . . .
H8A H 0.9869 0.0389 0.6576 0.044 Uiso 1 1 calc R . .
H8B H 0.8848 -0.0265 0.6286 0.044 Uiso 1 1 calc R . .
H8C H 0.9983 -0.0259 0.7254 0.044 Uiso 1 1 calc R . .
C9 C 0.6868(2) 0.17010(12) 0.86469(15) 0.0219(4) Uani 1 1 d . . .
C10 C 0.5497(3) 0.15126(15) 0.82596(18) 0.0333(6) Uani 1 1 d . . .
C11 C 0.4571(3) 0.20302(19) 0.7819(2) 0.0453(8) Uani 1 1 d . . .
H11 H 0.3632 0.1912 0.7559 0.054 Uiso 1 1 calc R . .
C12 C 0.4997(3) 0.27071(18) 0.7757(2) 0.0451(8) Uani 1 1 d . . .
H12 H 0.4354 0.3052 0.7452 0.054 Uiso 1 1 calc R . .
C13 C 0.6353(3) 0.28848(15) 0.81348(19) 0.0387(7) Uani 1 1 d . . .
H13 H 0.6647 0.3352 0.8086 0.046 Uiso 1 1 calc R . .
C14 C 0.7297(3) 0.23817(13) 0.85881(16) 0.0264(5) Uani 1 1 d . . .
H14 H 0.8231 0.2506 0.8855 0.032 Uiso 1 1 calc R . .
C15 C 0.5096(4) 0.05026(19) 0.9057(3) 0.0566(9) Uani 1 1 d . . .
H15A H 0.5993 0.0280 0.9314 0.085 Uiso 1 1 calc R . .
H15B H 0.4375 0.0145 0.8945 0.085 Uiso 1 1 calc R . .
H15C H 0.4945 0.0851 0.9484 0.085 Uiso 1 1 calc R . .
C16 C 1.0324(2) 0.25013(12) 0.69177(15) 0.0213(4) Uani 1 1 d . . .
C17 C 1.0505(2) 0.22217(12) 0.61244(16) 0.0239(5) Uani 1 1 d . . .
C18 C 1.1194(3) 0.26118(15) 0.56346(17) 0.0312(5) Uani 1 1 d . . .
H18 H 1.1323 0.2427 0.5095 0.037 Uiso 1 1 calc R . .
C19 C 1.1692(3) 0.32729(15) 0.59385(18) 0.0353(6) Uani 1 1 d . . .
H19 H 1.2182 0.3535 0.5612 0.042 Uiso 1 1 calc R . .
C20 C 1.1483(3) 0.35540(14) 0.67110(18) 0.0322(6) Uani 1 1 d . . .
H20 H 1.1806 0.4012 0.6905 0.039 Uiso 1 1 calc R . .
C21 C 1.0798(3) 0.31650(13) 0.72039(16) 0.0266(5) Uani 1 1 d . . .
H21 H 1.0657 0.3356 0.7738 0.032 Uiso 1 1 calc R . .
C22 C 0.9924(3) 0.13251(16) 0.49942(18) 0.0364(6) Uani 1 1 d . . .
H22A H 0.9437 0.1669 0.4541 0.055 Uiso 1 1 calc R . .
H22B H 0.9443 0.0874 0.4878 0.055 Uiso 1 1 calc R . .
H22C H 1.0861 0.1266 0.4958 0.055 Uiso 1 1 calc R . .
Cl2 Cl 0.36751(9) 0.09846(6) 0.51930(7) 0.0617(2) Uani 1 1 d D . .
Cl3 Cl 0.3263(2) -0.02975(9) 0.60734(10) 0.0941(7) Uani 0.818(3) 1 d PD A 1
C23 C 0.3420(5) 0.0617(3) 0.6172(3) 0.0591(12) Uani 0.818(3) 1 d PD A 1
H23A H 0.4205 0.0738 0.6703 0.071 Uiso 0.818(3) 1 calc PR A 1
H23B H 0.2579 0.0817 0.6270 0.071 Uiso 0.818(3) 1 calc PR A 1
Cl3A Cl 0.2570(11) 0.0034(4) 0.6304(5) 0.0941(7) Uani 0.182(3) 1 d PD A 2
C23A C 0.4031(18) 0.0253(10) 0.5977(12) 0.0591(12) Uani 0.182(3) 1 d PD A 2
H23C H 0.4322 -0.0158 0.5686 0.071 Uiso 0.182(3) 1 calc PR A 2
H23D H 0.4792 0.0379 0.6520 0.071 Uiso 0.182(3) 1 calc PR A 2

loop_
_atom_site_aniso_label
_atom_site_aniso_U_11
_atom_site_aniso_U_22
_atom_site_aniso_U_33
_atom_site_aniso_U_23
_atom_site_aniso_U_13
_atom_site_aniso_U_12
Pd 0.01980(12) 0.01483(11) 0.01442(11) 0.00284(8) 0.00875(9) 0.00386(8)
Cl1 0.0322(3) 0.0295(3) 0.0247(3) 0.0097(2) 0.0189(2) 0.0136(2)
P1 0.0190(3) 0.0146(2) 0.0137(2) 0.00148(19) 0.0073(2) 0.00179(19)
P2 0.0198(3) 0.0176(3) 0.0168(3) 0.0023(2) 0.0085(2) 0.0010(2)
O1 0.0208(7) 0.0201(7) 0.0195(7) 0.0047(6) 0.0097(6) 0.0054(6)
O2 0.0454(13) 0.0474(13) 0.0509(13) -0.0033(11) 0.0009(10) -0.0107(10)
O3 0.0241(8) 0.0201(7) 0.0226(8) 0.0073(6) 0.0115(6) 0.0016(6)
O4 0.0448(11) 0.0268(9) 0.0253(9) -0.0012(7) 0.0179(8) -0.0044(8)
N1 0.0194(8) 0.0181(8) 0.0144(8) 0.0002(7) 0.0063(7) -0.0013(7)
N2 0.0227(9) 0.0156(8) 0.0134(8) 0.0007(6) 0.0080(7) -0.0015(7)
C1 0.0279(12) 0.0234(11) 0.0195(11) -0.0026(9) 0.0022(9) -0.0042(9)
C2 0.0303(14) 0.0408(16) 0.0426(16) -0.0029(13) -0.0090(12) 0.0019(12)
C3 0.0412(15) 0.0291(13) 0.0244(12) -0.0033(10) 0.0051(11) -0.0139(11)
C4 0.0485(16) 0.0344(14) 0.0198(11) -0.0047(10) 0.0095(11) -0.0099(12)
C5 0.0294(12) 0.0196(10) 0.0172(10) -0.0024(8) 0.0070(9) -0.0031(9)
C6 0.0435(15) 0.0233(11) 0.0276(12) -0.0063(10) 0.0143(11) -0.0117(11)
C7 0.0320(13) 0.0323(13) 0.0201(11) -0.0018(10) 0.0007(10) -0.0014(10)
C8 0.0434(15) 0.0232(12) 0.0239(12) -0.0047(9) 0.0145(11) 0.0011(10)
C9 0.0255(11) 0.0252(11) 0.0172(10) 0.0027(8) 0.0098(9) 0.0097(9)
C10 0.0280(13) 0.0398(15) 0.0310(13) -0.0025(11) 0.0069(11) 0.0049(11)
C11 0.0291(14) 0.066(2) 0.0371(15) -0.0016(15) 0.0044(12) 0.0188(14)
C12 0.0505(18) 0.0546(19) 0.0320(14) 0.0127(13) 0.0148(13) 0.0341(15)
C13 0.0587(19) 0.0328(14) 0.0334(14) 0.0126(11) 0.0271(14) 0.0218(13)
C14 0.0336(13) 0.0257(12) 0.0251(11) 0.0067(9) 0.0166(10) 0.0101(10)
C15 0.061(2) 0.0470(19) 0.078(3) -0.0071(18) 0.045(2) -0.0063(16)
C16 0.0221(10) 0.0220(11) 0.0211(10) 0.0084(8) 0.0085(9) 0.0006(8)
C17 0.0251(11) 0.0242(11) 0.0237(11) 0.0041(9) 0.0095(9) -0.0005(9)
C18 0.0361(13) 0.0366(14) 0.0260(12) 0.0031(10) 0.0171(11) -0.0044(11)
C19 0.0395(14) 0.0387(15) 0.0309(13) 0.0088(11) 0.0152(12) -0.0123(12)
C20 0.0395(14) 0.0276(12) 0.0295(13) 0.0042(10) 0.0101(11) -0.0099(11)
C21 0.0321(12) 0.0255(12) 0.0219(11) 0.0027(9) 0.0078(10) -0.0024(10)
C22 0.0486(17) 0.0349(14) 0.0313(14) -0.0065(11) 0.0207(13) -0.0022(12)
Cl2 0.0446(5) 0.0690(6) 0.0634(6) 0.0091(5) 0.0032(4) -0.0065(4)
Cl3 0.1468(17) 0.0667(10) 0.0553(8) 0.0028(7) 0.0087(9) -0.0376(10)
C23 0.061(3) 0.071(3) 0.038(2) -0.009(2) 0.0019(19) 0.002(2)
Cl3A 0.1468(17) 0.0667(10) 0.0553(8) 0.0028(7) 0.0087(9) -0.0376(10)
C23A 0.061(3) 0.071(3) 0.038(2) -0.009(2) 0.0019(19) 0.002(2)

loop_
_atom_type_symbol
_atom_type_description
_atom_type_scat_dispersion_real
_atom_type_scat_dispersion_imag
_atom_type_scat_source
C C 0.0033 0.0016 'International Tables Vol C Tables 4.2.6.8 and 6.1.1.4'
H H 0.0000 0.0000 'International Tables Vol C Tables 4.2.6.8 and 6.1.1.4'
N N 0.0061 0.0033 'International Tables Vol C Tables 4.2.6.8 and 6.1.1.4'
O O 0.0106 0.0060 'International Tables Vol C Tables 4.2.6.8 and 6.1.1.4'
P P 0.1023 0.0942 'International Tables Vol C Tables 4.2.6.8 and 6.1.1.4'
Cl Cl 0.1484 0.1585 'International Tables Vol C Tables 4.2.6.8 and 6.1.1.4'
Pd Pd -0.9988 1.0072 'International Tables Vol C Tables 4.2.6.8 and 6.1.1.4'

loop_
_geom_angle_atom_site_label_1
_geom_angle_atom_site_label_2
_geom_angle_atom_site_label_3
_geom_angle
_geom_angle_site_symmetry_1
_geom_angle_site_symmetry_3
_geom_angle_publ_flag
Cl1 Pd Cl1 180.0 . 3_757 ?
Cl1 Pd P1 85.80(2) . 3_757 ?
Cl1 Pd P1 94.206(19) 3_757 3_757 ?
Cl1 Pd P1 94.204(19) . . ?
Cl1 Pd P1 85.794(19) 3_757 . ?
P1 Pd P1 180.0 3_757 . ?
O1 P1 N2 109.72(9) . . ?
O1 P1 N1 112.21(9) . . ?
N2 P1 N1 84.54(9) . . ?
O1 P1 Pd 109.73(6) . . ?
N2 P1 Pd 122.13(7) . . ?
N1 P1 Pd 116.44(7) . . ?
O3 P2 N2 101.36(9) . . ?
O3 P2 N1 102.74(9) . . ?
N2 P2 N1 81.01(8) . . ?
C9 O1 P1 128.07(14) . . ?
C10 O2 C15 118.8(3) . . ?
C16 O3 P2 116.58(14) . . ?
C17 O4 C22 117.4(2) . . ?
C1 N1 P1 129.24(15) . . ?
C1 N1 P2 127.87(15) . . ?
P1 N1 P2 95.83(9) . . ?
C5 N2 P1 131.86(15) . . ?
C5 N2 P2 129.58(14) . . ?
P1 N2 P2 96.63(9) . . ?
N1 C1 C4 108.5(2) . . ?
N1 C1 C2 111.1(2) . . ?
C4 C1 C2 110.4(2) . . ?
N1 C1 C3 107.09(18) . . ?
C4 C1 C3 109.8(2) . . ?
C2 C1 C3 109.9(2) . . ?
C1 C2 H2A 109.5 . . ?
C1 C2 H2B 109.5 . . ?
H2A C2 H2B 109.5 . . ?
C1 C2 H2C 109.5 . . ?
H2A C2 H2C 109.5 . . ?
H2B C2 H2C 109.5 . . ?
C1 C3 H3A 109.5 . . ?
C1 C3 H3B 109.5 . . ?
H3A C3 H3B 109.5 . . ?
C1 C3 H3C 109.5 . . ?
H3A C3 H3C 109.5 . . ?
H3B C3 H3C 109.5 . . ?
C1 C4 H4A 109.5 . . ?
C1 C4 H4B 109.5 . . ?
H4A C4 H4B 109.5 . . ?
C1 C4 H4C 109.5 . . ?
H4A C4 H4C 109.5 . . ?
H4B C4 H4C 109.5 . . ?
N2 C5 C8 110.22(19) . . ?
N2 C5 C7 107.56(18) . . ?
C8 C5 C7 110.5(2) . . ?
N2 C5 C6 108.64(18) . . ?
C8 C5 C6 109.8(2) . . ?
C7 C5 C6 110.1(2) . . ?
C5 C6 H6A 109.5 . . ?
C5 C6 H6B 109.5 . . ?
H6A C6 H6B 109.5 . . ?
C5 C6 H6C 109.5 . . ?
H6A C6 H6C 109.5 . . ?
H6B C6 H6C 109.5 . . ?
C5 C7 H7A 109.5 . . ?
C5 C7 H7B 109.5 . . ?
H7A C7 H7B 109.5 . . ?
C5 C7 H7C 109.5 . . ?
H7A C7 H7C 109.5 . . ?
H7B C7 H7C 109.5 . . ?
C5 C8 H8A 109.5 . . ?
C5 C8 H8B 109.5 . . ?
H8A C8 H8B 109.5 . . ?
C5 C8 H8C 109.5 . . ?
H8A C8 H8C 109.5 . . ?
H8B C8 H8C 109.5 . . ?
C14 C9 O1 122.0(2) . . ?
C14 C9 C10 120.7(2) . . ?
O1 C9 C10 117.1(2) . . ?
O2 C10 C11 119.1(3) . . ?
O2 C10 C9 122.3(2) . . ?
C11 C10 C9 118.4(3) . . ?
C12 C11 C10 121.0(3) . . ?
C12 C11 H11 119.5 . . ?
C10 C11 H11 119.5 . . ?
C11 C12 C13 120.0(3) . . ?
C11 C12 H12 120.0 . . ?
C13 C12 H12 120.0 . . ?
C12 C13 C14 120.2(3) . . ?
C12 C13 H13 119.9 . . ?
C14 C13 H13 119.9 . . ?
C9 C14 C13 119.7(3) . . ?
C9 C14 H14 120.2 . . ?
C13 C14 H14 120.2 . . ?
O2 C15 H15A 109.5 . . ?
O2 C15 H15B 109.5 . . ?
H15A C15 H15B 109.5 . . ?
O2 C15 H15C 109.5 . . ?
H15A C15 H15C 109.5 . . ?
H15B C15 H15C 109.5 . . ?
C21 C16 O3 119.6(2) . . ?
C21 C16 C17 120.4(2) . . ?
O3 C16 C17 120.0(2) . . ?
O4 C17 C18 123.9(2) . . ?
O4 C17 C16 116.6(2) . . ?
C18 C17 C16 119.5(2) . . ?
C19 C18 C17 119.7(2) . . ?
C19 C18 H18 120.2 . . ?
C17 C18 H18 120.2 . . ?
C20 C19 C18 120.7(2) . . ?
C20 C19 H19 119.6 . . ?
C18 C19 H19 119.6 . . ?
C19 C20 C21 119.8(2) . . ?
C19 C20 H20 120.1 . . ?
C21 C20 H20 120.1 . . ?
C16 C21 C20 119.9(2) . . ?
C16 C21 H21 120.0 . . ?
C20 C21 H21 120.0 . . ?
O4 C22 H22A 109.5 . . ?
O4 C22 H22B 109.5 . . ?
H22A C22 H22B 109.5 . . ?
O4 C22 H22C 109.5 . . ?
H22A C22 H22C 109.5 . . ?
H22B C22 H22C 109.5 . . ?
C23 Cl2 C23A 33.7(6) . . ?
Cl3 C23 Cl2 110.8(3) . . ?
Cl3 C23 H23A 109.5 . . ?
Cl2 C23 H23A 109.5 . . ?
Cl3 C23 H23B 109.5 . . ?
Cl2 C23 H23B 109.5 . . ?
H23A C23 H23B 108.1 . . ?
Cl3A C23A Cl2 110.8(10) . . ?
Cl3A C23A H23C 109.5 . . ?
Cl2 C23A H23C 109.5 . . ?
Cl3A C23A H23D 109.5 . . ?
Cl2 C23A H23D 109.5 . . ?
H23C C23A H23D 108.1 . . ?

loop_
_geom_bond_atom_site_label_1
_geom_bond_atom_site_label_2
_geom_bond_distance
_geom_bond_site_symmetry_2
_geom_bond_publ_flag
Pd Cl1 2.2934(5) . ?
Pd Cl1 2.2935(5) 3_757 ?
Pd P1 2.2989(5) 3_757 ?
Pd P1 2.2990(5) . ?
P1 O1 1.6096(16) . ?
P1 N2 1.6637(18) . ?
P1 N1 1.6706(19) . ?
P2 O3 1.6541(16) . ?
P2 N2 1.7192(19) . ?
P2 N1 1.7334(18) . ?
O1 C9 1.394(3) . ?
O2 C10 1.364(4) . ?
O2 C15 1.407(4) . ?
O3 C16 1.395(3) . ?
O4 C17 1.369(3) . ?
O4 C22 1.428(3) . ?
N1 C1 1.491(3) . ?
N2 C5 1.488(3) . ?
C1 C4 1.523(4) . ?
C1 C2 1.526(4) . ?
C1 C3 1.526(3) . ?
C2 H2A 0.9800 . ?
C2 H2B 0.9800 . ?
C2 H2C 0.9800 . ?
C3 H3A 0.9800 . ?
C3 H3B 0.9800 . ?
C3 H3C 0.9800 . ?
C4 H4A 0.9800 . ?
C4 H4B 0.9800 . ?
C4 H4C 0.9800 . ?
C5 C8 1.524(3) . ?
C5 C7 1.528(3) . ?
C5 C6 1.533(3) . ?
C6 H6A 0.9800 . ?
C6 H6B 0.9800 . ?
C6 H6C 0.9800 . ?
C7 H7A 0.9800 . ?
C7 H7B 0.9800 . ?
C7 H7C 0.9800 . ?
C8 H8A 0.9800 . ?
C8 H8B 0.9800 . ?
C8 H8C 0.9800 . ?
C9 C14 1.381(3) . ?
C9 C10 1.397(4) . ?
C10 C11 1.396(4) . ?
C11 C12 1.374(5) . ?
C11 H11 0.9500 . ?
C12 C13 1.376(5) . ?
C12 H12 0.9500 . ?
C13 C14 1.393(3) . ?
C13 H13 0.9500 . ?
C14 H14 0.9500 . ?
C15 H15A 0.9800 . ?
C15 H15B 0.9800 . ?
C15 H15C 0.9800 . ?
C16 C21 1.380(3) . ?
C16 C17 1.398(3) . ?
C17 C18 1.390(3) . ?
C18 C19 1.388(4) . ?
C18 H18 0.9500 . ?
C19 C20 1.381(4) . ?
C19 H19 0.9500 . ?
C20 C21 1.389(3) . ?
C20 H20 0.9500 . ?
C21 H21 0.9500 . ?
C22 H22A 0.9800 . ?
C22 H22B 0.9800 . ?
C22 H22C 0.9800 . ?
Cl2 C23 1.754(5) . ?
Cl2 C23A 1.812(15) . ?
Cl3 C23 1.754(5) . ?
C23 H23A 0.9900 . ?
C23 H23B 0.9900 . ?
Cl3A C23A 1.759(16) . ?
C23A H23C 0.9900 . ?
C23A H23D 0.9900 . ?
